data_2206276
loop_
_publ_author_name
'Albada, Gerard A. van'
'Mutikainen, Ilpo'
'Turpeinen, Urho'
'Reedijk, Jan'

_publ_section_title
;
 Tris(5,5'-dimethyl-2,2'-bipyridyl-\k^2^<i>N</i>,<i>N</i>')iron(II)
 bis(perchlorate) 5,5'-dimethyl-2,2'-bipyridyl solvate
;
_journal_issue 7
_journal_name_full 'Acta Crystallographica Section E'
_journal_page_first m1411
_journal_page_last m1412
_journal_paper_doi 10.1107/S1600536805019574
_journal_volume 61
_journal_year 2005
_chemical_formula_iupac '[Fe (C12 H12 N2)3] (Cl O4)2, C12 H12 N2'
_chemical_formula_moiety 'C36 H36 Fe N6 +, 2Cl O4 -, C12 H12 N2'
_chemical_formula_sum 'C48 H48 Cl2 Fe N8 O8'
_chemical_formula_weight 991.69
_chemical_name_systematic
;
Tris(5,5'-dimethyl-2,2'-bipyridyl-\k^2^N,N')iron(II)
bis(perchlorate) 5,5'-dimethyl-2,2'-bipyridyl solvate
;
_space_group_IT_number 2
_symmetry_cell_setting triclinic
_symmetry_space_group_name_Hall '-P 1'
_symmetry_space_group_name_H-M 'P -1'
_atom_sites_solution_hydrogens geom
_atom_sites_solution_primary direct
_atom_sites_solution_secondary difmap
_audit_creation_method SHELXL-97
_cell_angle_alpha 94.77(3)
_cell_angle_beta 90.82(3)
_cell_angle_gamma 96.26(3)
_cell_formula_units_Z 2
_cell_length_a 11.670(2)
_cell_length_b 13.466(3)
_cell_length_c 14.792(3)
_cell_measurement_reflns_used 32869
_cell_measurement_temperature 173(2)
_cell_measurement_theta_max 27.50
_cell_measurement_theta_min 2.73
_cell_volume 2302.0(8)
_computing_cell_refinement COLLECT
_computing_data_collection 'COLLECT (Nonius, 2002)'
_computing_data_reduction COLLECT
_computing_molecular_graphics 'SHELXTL (Sheldrick, 1990)'
_computing_publication_material SHELXTL
_computing_structure_refinement 'SHELXL97 (Sheldrick, 1997a)'
_computing_structure_solution 'SHELXS97 (Sheldrick, 1997b)'
_diffrn_ambient_temperature 173(2)
_diffrn_measured_fraction_theta_full 0.995
_diffrn_measured_fraction_theta_max 0.995
_diffrn_measurement_device_type 'Nonius KappaCCD'
_diffrn_measurement_method \w
_diffrn_radiation_monochromator graphite
_diffrn_radiation_source 'fine-focus sealed tube'
_diffrn_radiation_type MoK\a
_diffrn_radiation_wavelength 0.71073
_diffrn_reflns_av_R_equivalents 0.1075
_diffrn_reflns_av_sigmaI/netI 0.1186
_diffrn_reflns_limit_h_max 15
_diffrn_reflns_limit_h_min -15
_diffrn_reflns_limit_k_max 17
_diffrn_reflns_limit_k_min -17
_diffrn_reflns_limit_l_max 19
_diffrn_reflns_limit_l_min -19
_diffrn_reflns_number 32869
_diffrn_reflns_theta_full 27.50
_diffrn_reflns_theta_max 27.50
_diffrn_reflns_theta_min 2.73
_diffrn_standards_decay_% 0
_diffrn_standards_interval_count 0
_diffrn_standards_number 0
_exptl_absorpt_coefficient_mu 0.508
_exptl_absorpt_correction_T_max 0.9899
_exptl_absorpt_correction_T_min 0.8423
_exptl_absorpt_correction_type multi-scan
_exptl_absorpt_process_details '(SADABS; Sheldrick, 1996)'
_exptl_crystal_colour red
_exptl_crystal_density_diffrn 1.431
_exptl_crystal_density_method 'not measured'
_exptl_crystal_description plate
_exptl_crystal_F_000 1032
_exptl_crystal_size_max 0.35
_exptl_crystal_size_mid 0.10
_exptl_crystal_size_min 0.02
_refine_diff_density_max 0.984
_refine_diff_density_min -0.940
_refine_ls_extinction_method none
_refine_ls_goodness_of_fit_ref 1.035
_refine_ls_hydrogen_treatment constr
_refine_ls_matrix_type full
_refine_ls_number_parameters 622
_refine_ls_number_reflns 10528
_refine_ls_number_restraints 18
_refine_ls_restrained_S_all 1.044
_refine_ls_R_factor_all 0.1311
_refine_ls_R_factor_gt 0.0778
_refine_ls_shift/su_max 0.001
_refine_ls_shift/su_mean 0.000
_refine_ls_structure_factor_coef Fsqd
_refine_ls_weighting_details 'calc w = 1/[\s^2^(Fo^2^)+(0.1300P)^2^+0.9561P] where P = (Fo^2^+2Fc^2^)/3'
_refine_ls_weighting_scheme calc
_refine_ls_wR_factor_gt 0.2036
_refine_ls_wR_factor_ref 0.2380
_reflns_number_gt 6461
_reflns_number_total 10528
_reflns_threshold_expression I>2\s(I)
_cod_data_source_file rz6093.cif
_cod_data_source_block I
_cod_database_code 2206276
_cod_database_fobs_code 2206276

loop_
_symmetry_equiv_pos_as_xyz
'x, y, z'
'-x, -y, -z'

loop_
_atom_site_label
_atom_site_fract_x
_atom_site_fract_y
_atom_site_fract_z
_atom_site_U_iso_or_equiv
_atom_site_adp_type
_atom_site_calc_flag
_atom_site_refinement_flags
_atom_site_occupancy
_atom_site_disorder_assembly
_atom_site_disorder_group
_atom_site_type_symbol
Fe1 0.72986(4) 0.14446(4) 0.25751(4) 0.02072(18) Uani d . 1 . . Fe
N11 0.8357(3) 0.2596(2) 0.3139(2) 0.0217(7) Uani d . 1 . . N
C12 0.8028(3) 0.3512(3) 0.3022(3) 0.0232(9) Uani d . 1 . . C
C13 0.8652(3) 0.4398(3) 0.3397(3) 0.0276(9) Uani d . 1 . . C
H13A 0.8402 0.5031 0.3305 0.033 Uiso calc R 1 . . H
C14 0.9643(4) 0.4335(3) 0.3909(3) 0.0299(10) Uani d . 1 . . C
H14A 1.0080 0.4931 0.4165 0.036 Uiso calc R 1 . . H
C15 1.0001(3) 0.3418(3) 0.4049(3) 0.0298(10) Uani d . 1 . . C
C16 0.9331(3) 0.2566(3) 0.3644(3) 0.0276(9) Uani d . 1 . . C
H16A 0.9573 0.1928 0.3729 0.033 Uiso calc R 1 . . H
C17 1.1072(4) 0.3324(4) 0.4609(4) 0.0435(13) Uani d . 1 . . C
H17A 1.1425 0.3993 0.4836 0.065 Uiso calc R 1 . . H
H17B 1.1621 0.2987 0.4231 0.065 Uiso calc R 1 . . H
H17C 1.0864 0.2930 0.5122 0.065 Uiso calc R 1 . . H
N21 0.6542(3) 0.2550(2) 0.2098(2) 0.0203(7) Uani d . 1 . . N
C22 0.6979(3) 0.3483(3) 0.2449(3) 0.0228(9) Uani d . 1 . . C
C23 0.6447(3) 0.4326(3) 0.2285(3) 0.0285(10) Uani d . 1 . . C
H23A 0.6758 0.4969 0.2545 0.034 Uiso calc R 1 . . H
C24 0.5455(4) 0.4220(3) 0.1738(3) 0.0296(10) Uani d . 1 . . C
H24A 0.5076 0.4790 0.1628 0.035 Uiso calc R 1 . . H
C25 0.5020(3) 0.3268(3) 0.1350(3) 0.0274(9) Uani d . 1 . . C
C26 0.5584(3) 0.2462(3) 0.1561(3) 0.0251(9) Uani d . 1 . . C
H26A 0.5281 0.1811 0.1314 0.030 Uiso calc R 1 . . H
C27 0.3958(4) 0.3109(4) 0.0727(3) 0.0340(11) Uani d . 1 . . C
H27A 0.3790 0.2394 0.0531 0.051 Uiso calc R 1 . . H
H27B 0.4100 0.3488 0.0195 0.051 Uiso calc R 1 . . H
H27C 0.3299 0.3342 0.1053 0.051 Uiso calc R 1 . . H
N31 0.6223(3) 0.0359(2) 0.1921(2) 0.0220(7) Uani d . 1 . . N
C32 0.6533(3) 0.0091(3) 0.1066(3) 0.0235(9) Uani d . 1 . . C
C33 0.5886(4) -0.0673(3) 0.0517(3) 0.0309(10) Uani d . 1 . . C
H33A 0.6114 -0.0852 -0.0083 0.037 Uiso calc R 1 . . H
C34 0.4905(4) -0.1162(3) 0.0867(3) 0.0324(10) Uani d . 1 . . C
H34A 0.4452 -0.1676 0.0501 0.039 Uiso calc R 1 . . H
C35 0.4581(3) -0.0911(3) 0.1743(3) 0.0292(10) Uani d . 1 . . C
C36 0.5264(3) -0.0125(3) 0.2239(3) 0.0271(9) Uani d . 1 . . C
H36A 0.5035 0.0077 0.2835 0.033 Uiso calc R 1 . . H
C37 0.3556(4) -0.1474(4) 0.2158(4) 0.0396(12) Uani d . 1 . . C
H37A 0.3186 -0.1990 0.1708 0.059 Uiso calc R 1 . . H
H37B 0.3002 -0.1006 0.2349 0.059 Uiso calc R 1 . . H
H37C 0.3815 -0.1792 0.2686 0.059 Uiso calc R 1 . . H
N41 0.8186(3) 0.1266(2) 0.1448(2) 0.0224(7) Uani d . 1 . . N
C42 0.7622(3) 0.0618(3) 0.0783(3) 0.0231(9) Uani d . 1 . . C
C43 0.8088(4) 0.0459(3) -0.0066(3) 0.0297(10) Uani d . 1 . . C
H43A 0.7667 0.0034 -0.0529 0.036 Uiso calc R 1 . . H
C44 0.9175(4) 0.0925(3) -0.0234(3) 0.0323(10) Uani d . 1 . . C
H44A 0.9506 0.0815 -0.0812 0.039 Uiso calc R 1 . . H
C45 0.9777(3) 0.1556(3) 0.0449(3) 0.0271(9) Uani d . 1 . . C
C46 0.9247(3) 0.1711(3) 0.1274(3) 0.0230(9) Uani d . 1 . . C
H46A 0.9647 0.2150 0.1739 0.028 Uiso calc R 1 . . H
C47 1.0981(4) 0.2070(4) 0.0303(3) 0.0340(11) Uani d . 1 . . C
H47A 1.1264 0.2469 0.0862 0.051 Uiso calc R 1 . . H
H47B 1.0951 0.2510 -0.0190 0.051 Uiso calc R 1 . . H
H47C 1.1502 0.1563 0.0144 0.051 Uiso calc R 1 . . H
N51 0.6401(3) 0.1492(2) 0.3694(2) 0.0223(7) Uani d . 1 . . N
C52 0.6762(3) 0.0941(3) 0.4354(3) 0.0247(9) Uani d . 1 . . C
C53 0.6256(4) 0.0938(3) 0.5196(3) 0.0306(10) Uani d . 1 . . C
H53A 0.6533 0.0555 0.5647 0.037 Uiso calc R 1 . . H
C54 0.5345(4) 0.1497(4) 0.5377(3) 0.0352(11) Uani d . 1 . . C
H54A 0.4989 0.1490 0.5951 0.042 Uiso calc R 1 . . H
C55 0.4946(3) 0.2070(3) 0.4720(3) 0.0271(9) Uani d . 1 . . C
C56 0.5510(3) 0.2039(3) 0.3887(3) 0.0243(9) Uani d . 1 . . C
H56A 0.5252 0.2425 0.3430 0.029 Uiso calc R 1 . . H
C57 0.3981(4) 0.2699(4) 0.4867(3) 0.0391(12) Uani d . 1 . . C
H57A 0.3690 0.2639 0.5480 0.059 Uiso calc R 1 . . H
H57B 0.3359 0.2470 0.4421 0.059 Uiso calc R 1 . . H
H57C 0.4259 0.3401 0.4796 0.059 Uiso calc R 1 . . H
N61 0.8039(3) 0.0436(2) 0.3202(2) 0.0219(7) Uani d . 1 . . N
C62 0.7698(3) 0.0341(3) 0.4067(3) 0.0229(9) Uani d . 1 . . C
C63 0.8187(4) -0.0284(3) 0.4623(3) 0.0328(10) Uani d . 1 . . C
H63A 0.7947 -0.0327 0.5230 0.039 Uiso calc R 1 . . H
C64 0.9035(4) -0.0850(4) 0.4278(4) 0.0377(11) Uani d . 1 . . C
H64A 0.9393 -0.1270 0.4655 0.045 Uiso calc R 1 . . H
C65 0.9357(4) -0.0800(3) 0.3381(3) 0.0311(10) Uani d . 1 . . C
C66 0.8842(3) -0.0134(3) 0.2873(3) 0.0267(9) Uani d . 1 . . C
H66A 0.9070 -0.0081 0.2264 0.032 Uiso calc R 1 . . H
C67 1.02254(19) -0.14333(17) 0.29802(17) 0.0500(14) Uani d . 1 . . C
H67A 1.0485 -0.1850 0.3438 0.075 Uiso calc R 1 . . H
H67B 1.0886 -0.1001 0.2778 0.075 Uiso calc R 1 . . H
H67C 0.9875 -0.1865 0.2461 0.075 Uiso calc R 1 . . H
N71 1.09456(19) -0.39381(17) 0.23883(17) 0.0402(10) Uani d . 1 . . N
C72 1.07515(19) -0.48679(17) 0.19626(17) 0.0308(10) Uani d . 1 . . C
C73 1.14403(19) -0.56191(17) 0.20998(17) 0.0360(11) Uani d . 1 . . C
H73A 1.1265 -0.6269 0.1796 0.043 Uiso calc R 1 . . H
C74 1.2390(4) -0.5410(4) 0.2687(4) 0.0407(12) Uani d . 1 . . C
H74A 1.2876 -0.5915 0.2783 0.049 Uiso calc R 1 . . H
C75 1.2625(4) -0.4463(4) 0.3130(4) 0.0405(12) Uani d . 1 . . C
C76 1.1873(5) -0.3770(4) 0.2967(4) 0.0498(14) Uani d . 1 . . C
H76A 1.2017 -0.3125 0.3285 0.060 Uiso calc R 1 . . H
C77 1.3644(5) -0.4196(5) 0.3798(5) 0.0677(19) Uani d . 1 . . C
H77A 1.3662 -0.3495 0.4039 0.102 Uiso calc R 1 . . H
H77B 1.4363 -0.4292 0.3485 0.102 Uiso calc R 1 . . H
H77C 1.3561 -0.4631 0.4298 0.102 Uiso calc R 1 . . H
N81 0.9518(3) -0.5978(3) 0.0893(3) 0.0365(9) Uani d . 1 . . N
C82 0.9701(4) -0.5062(3) 0.1337(3) 0.0312(10) Uani d . 1 . . C
C83 0.8965(4) -0.4336(4) 0.1231(3) 0.0375(11) Uani d . 1 . . C
H83A 0.9118 -0.3689 0.1545 0.045 Uiso calc R 1 . . H
C84 0.8010(4) -0.4566(4) 0.0665(3) 0.0360(11) Uani d . 1 . . C
H84A 0.7488 -0.4081 0.0601 0.043 Uiso calc R 1 . . H
C85 0.7802(4) -0.5505(4) 0.0184(3) 0.0327(10) Uani d . 1 . . C
C86 0.8593(4) -0.6179(4) 0.0339(3) 0.0399(12) Uani d . 1 . . C
H86A 0.8465 -0.6828 0.0028 0.048 Uiso calc R 1 . . H
C87 0.6780(4) -0.5809(4) -0.0460(4) 0.0416(12) Uani d . 1 . . C
H87A 0.6808 -0.6499 -0.0720 0.062 Uiso calc R 1 . . H
H87B 0.6806 -0.5358 -0.0948 0.062 Uiso calc R 1 . . H
H87C 0.6063 -0.5766 -0.0129 0.062 Uiso calc R 1 . . H
Cl1 0.68163(10) -0.26625(8) 0.24199(9) 0.0368(3) Uani d . 1 . . Cl
O11 0.5830(4) -0.3282(3) 0.2013(4) 0.0729(14) Uani d . 1 . . O
O12 0.7531(3) -0.2278(3) 0.1723(3) 0.0574(10) Uani d . 1 . . O
O13 0.6447(3) -0.1838(3) 0.2977(3) 0.0472(9) Uani d . 1 . . O
O14 0.7471(3) -0.3244(3) 0.2961(3) 0.0503(10) Uani d . 1 . . O
Cl2 0.2480(5) 0.1252(4) 0.2634(4) 0.0473(18) Uani d PG 0.50 A 1 Cl
O21 0.2833(8) 0.2308(4) 0.2782(6) 0.076(3) Uani d PG 0.50 A 1 O
O22 0.2914(9) 0.0874(8) 0.1786(6) 0.084(4) Uani d PGU 0.50 A 1 O
O23 0.1245(5) 0.1080(8) 0.2611(8) 0.137(5) Uani d PGU 0.50 A 1 O
O24 0.2930(10) 0.0749(7) 0.3356(6) 0.043(3) Uani d PG 0.50 A 1 O
Cl3 0.2337(4) 0.1160(3) 0.2539(3) 0.0280(12) Uani d PG 0.50 B 2 Cl
O31 0.2066(7) 0.2161(4) 0.2772(6) 0.079(4) Uani d PGU 0.50 B 2 O
O32 0.3256(5) 0.1182(7) 0.1906(6) 0.059(3) Uani d PG 0.50 B 2 O
O33 0.1338(5) 0.0562(4) 0.2137(4) 0.0450(19) Uani d PG 0.50 B 2 O
O34 0.2688(8) 0.0736(7) 0.3343(5) 0.072(6) Uani d PG 0.50 B 2 O

loop_
_atom_site_aniso_label
_atom_site_aniso_U_11
_atom_site_aniso_U_22
_atom_site_aniso_U_33
_atom_site_aniso_U_12
_atom_site_aniso_U_13
_atom_site_aniso_U_23
Fe1 0.0169(3) 0.0200(3) 0.0260(3) 0.0083(2) 0.0033(2) -0.0021(2)
N11 0.0154(15) 0.0229(18) 0.0275(19) 0.0069(13) 0.0048(13) -0.0006(14)
C12 0.0189(18) 0.023(2) 0.028(2) 0.0068(16) 0.0067(16) -0.0029(17)
C13 0.027(2) 0.026(2) 0.031(2) 0.0083(18) 0.0035(17) -0.0002(19)
C14 0.025(2) 0.031(2) 0.033(2) 0.0039(18) 0.0032(18) -0.0022(19)
C15 0.020(2) 0.036(3) 0.034(3) 0.0063(18) -0.0020(17) 0.001(2)
C16 0.024(2) 0.029(2) 0.031(2) 0.0101(18) 0.0009(17) 0.0032(19)
C17 0.026(2) 0.047(3) 0.057(3) 0.003(2) -0.012(2) 0.004(3)
N21 0.0167(15) 0.0228(18) 0.0223(18) 0.0083(13) 0.0047(13) -0.0016(14)
C22 0.0210(19) 0.023(2) 0.025(2) 0.0078(16) 0.0044(16) -0.0024(17)
C23 0.023(2) 0.020(2) 0.042(3) 0.0068(17) 0.0005(18) -0.0029(19)
C24 0.027(2) 0.021(2) 0.042(3) 0.0114(17) 0.0010(19) 0.0025(19)
C25 0.0194(19) 0.024(2) 0.040(3) 0.0064(17) 0.0030(17) 0.0028(19)
C26 0.0203(19) 0.024(2) 0.031(2) 0.0078(17) 0.0027(17) 0.0001(18)
C27 0.024(2) 0.033(3) 0.047(3) 0.0124(19) -0.0065(19) 0.002(2)
N31 0.0221(16) 0.0174(17) 0.0274(19) 0.0077(14) 0.0036(14) -0.0021(14)
C32 0.0190(18) 0.021(2) 0.031(2) 0.0067(16) 0.0021(16) -0.0021(17)
C33 0.031(2) 0.029(2) 0.031(2) 0.0072(19) 0.0013(18) -0.0083(19)
C34 0.030(2) 0.027(2) 0.037(3) -0.0020(19) -0.0026(19) -0.009(2)
C35 0.024(2) 0.024(2) 0.039(3) 0.0060(17) 0.0016(18) -0.0023(19)
C36 0.025(2) 0.027(2) 0.030(2) 0.0068(18) 0.0032(17) -0.0009(19)
C37 0.029(2) 0.038(3) 0.049(3) -0.006(2) 0.006(2) -0.004(2)
N41 0.0213(16) 0.0166(17) 0.0298(19) 0.0063(13) 0.0022(14) -0.0005(14)
C42 0.0239(19) 0.019(2) 0.028(2) 0.0074(16) 0.0048(16) -0.0012(17)
C43 0.028(2) 0.032(2) 0.029(2) 0.0075(19) 0.0030(18) -0.0039(19)
C44 0.035(2) 0.034(3) 0.029(2) 0.012(2) 0.0115(19) -0.002(2)
C45 0.023(2) 0.027(2) 0.032(2) 0.0075(17) 0.0062(17) 0.0009(19)
C46 0.0181(18) 0.025(2) 0.027(2) 0.0076(16) 0.0045(16) -0.0005(17)
C47 0.024(2) 0.040(3) 0.039(3) 0.0082(19) 0.0118(19) 0.003(2)
N51 0.0186(16) 0.0197(17) 0.0286(19) 0.0073(13) 0.0038(13) -0.0045(14)
C52 0.025(2) 0.020(2) 0.029(2) 0.0053(17) 0.0031(17) -0.0013(17)
C53 0.034(2) 0.032(2) 0.028(2) 0.013(2) 0.0054(18) 0.0027(19)
C54 0.033(2) 0.041(3) 0.033(3) 0.014(2) 0.0136(19) -0.002(2)
C55 0.022(2) 0.027(2) 0.032(2) 0.0058(17) 0.0045(17) -0.0040(19)
C56 0.0211(19) 0.024(2) 0.028(2) 0.0103(17) 0.0039(16) -0.0023(18)
C57 0.031(2) 0.049(3) 0.040(3) 0.022(2) 0.009(2) -0.002(2)
N61 0.0191(16) 0.0189(17) 0.0275(19) 0.0053(13) 0.0021(13) -0.0044(14)
C62 0.025(2) 0.019(2) 0.025(2) 0.0064(16) 0.0037(16) -0.0023(17)
C63 0.035(2) 0.033(3) 0.033(3) 0.013(2) 0.0042(19) 0.004(2)
C64 0.034(2) 0.034(3) 0.049(3) 0.016(2) 0.002(2) 0.008(2)
C65 0.031(2) 0.025(2) 0.041(3) 0.0150(19) 0.0054(19) 0.002(2)
C66 0.025(2) 0.019(2) 0.037(3) 0.0091(17) 0.0070(18) -0.0012(18)
C67 0.048(3) 0.047(3) 0.062(4) 0.033(3) 0.012(3) 0.007(3)
N71 0.038(2) 0.028(2) 0.055(3) 0.0060(18) -0.0007(19) -0.0028(19)
C72 0.028(2) 0.028(2) 0.038(3) 0.0061(18) 0.0113(19) 0.004(2)
C73 0.033(2) 0.032(3) 0.044(3) 0.010(2) 0.002(2) -0.003(2)
C74 0.031(2) 0.043(3) 0.050(3) 0.011(2) 0.005(2) 0.003(2)
C75 0.034(2) 0.032(3) 0.055(3) 0.004(2) -0.005(2) 0.002(2)
C76 0.050(3) 0.028(3) 0.070(4) 0.003(2) -0.003(3) -0.002(3)
C77 0.054(4) 0.053(4) 0.093(5) 0.004(3) -0.022(3) -0.003(3)
N81 0.036(2) 0.031(2) 0.044(2) 0.0158(17) 0.0007(18) -0.0042(18)
C82 0.029(2) 0.030(2) 0.036(3) 0.0076(19) 0.0139(19) 0.004(2)
C83 0.035(2) 0.030(3) 0.048(3) 0.013(2) 0.009(2) 0.000(2)
C84 0.029(2) 0.032(3) 0.050(3) 0.016(2) 0.003(2) 0.007(2)
C85 0.028(2) 0.034(3) 0.037(3) 0.008(2) 0.0090(19) 0.006(2)
C86 0.045(3) 0.030(3) 0.045(3) 0.012(2) 0.000(2) -0.004(2)
C87 0.035(2) 0.039(3) 0.053(3) 0.009(2) 0.001(2) 0.010(2)
Cl1 0.0362(6) 0.0280(6) 0.0476(7) 0.0125(5) 0.0107(5) -0.0009(5)
O11 0.057(2) 0.045(2) 0.113(4) -0.003(2) -0.017(3) -0.001(2)
O12 0.064(2) 0.055(2) 0.057(3) 0.018(2) 0.028(2) 0.007(2)
O13 0.054(2) 0.037(2) 0.054(2) 0.0242(17) 0.0200(17) -0.0034(17)
O14 0.061(2) 0.043(2) 0.053(2) 0.0271(18) 0.0073(18) 0.0068(18)
Cl2 0.042(3) 0.047(3) 0.051(3) 0.016(2) -0.010(2) -0.013(2)
O21 0.134(10) 0.038(5) 0.060(6) 0.029(6) 0.010(7) 0.012(4)
O22 0.123(8) 0.080(7) 0.047(6) 0.040(6) -0.010(6) -0.035(5)
O23 0.073(7) 0.147(9) 0.196(10) 0.012(7) 0.000(7) 0.054(8)
O24 0.047(5) 0.045(8) 0.041(8) 0.026(4) 0.012(4) 0.010(6)
Cl3 0.0253(17) 0.0249(19) 0.036(2) 0.0088(14) 0.0041(15) 0.0068(16)
O31 0.105(7) 0.052(5) 0.081(6) 0.047(5) -0.029(6) -0.031(4)
O32 0.019(3) 0.109(9) 0.057(6) 0.006(5) 0.016(4) 0.044(6)
O33 0.048(4) 0.043(4) 0.039(4) -0.010(4) -0.012(3) -0.006(3)
O34 0.102(11) 0.074(11) 0.039(9) 0.001(7) -0.020(7) 0.018(8)

loop_
_atom_type_symbol
_atom_type_description
_atom_type_scat_dispersion_real
_atom_type_scat_dispersion_imag
_atom_type_scat_source
C C 0.0033 0.0016 'International Tables Vol C Tables 4.2.6.8 and 6.1.1.4'
H H 0.0000 0.0000 'International Tables Vol C Tables 4.2.6.8 and 6.1.1.4'
N N 0.0061 0.0033 'International Tables Vol C Tables 4.2.6.8 and 6.1.1.4'
O O 0.0106 0.0060 'International Tables Vol C Tables 4.2.6.8 and 6.1.1.4'
Cl Cl 0.1484 0.1585 'International Tables Vol C Tables 4.2.6.8 and 6.1.1.4'
Fe Fe 0.3463 0.8444 'International Tables Vol C Tables 4.2.6.8 and 6.1.1.4'

loop_
_geom_angle_atom_site_label_1
_geom_angle_atom_site_label_2
_geom_angle_atom_site_label_3
_geom_angle
_geom_angle_publ_flag
N51 Fe1 N61 81.75(14) yes
N51 Fe1 N21 92.40(14) yes
N61 Fe1 N21 172.76(14) yes
N51 Fe1 N41 174.93(13) yes
N61 Fe1 N41 94.54(14) yes
N21 Fe1 N41 91.55(14) yes
N51 Fe1 N11 88.26(14) yes
N61 Fe1 N11 94.09(13) yes
N21 Fe1 N11 81.42(13) yes
N41 Fe1 N11 95.48(14) yes
N51 Fe1 N31 94.61(14) yes
N61 Fe1 N31 90.17(13) yes
N21 Fe1 N31 94.56(13) yes
N41 Fe1 N31 81.90(14) yes
N11 Fe1 N31 175.17(14) yes
C12 N11 C16 117.2(4) ?
C12 N11 Fe1 114.9(3) ?
C16 N11 Fe1 127.8(3) ?
N11 C12 C13 122.4(4) ?
N11 C12 C22 113.9(3) ?
C13 C12 C22 123.7(4) ?
C14 C13 C12 118.7(4) ?
C14 C13 H13A 120.7 ?
C12 C13 H13A 120.7 ?
C15 C14 C13 120.7(4) ?
C15 C14 H14A 119.7 ?
C13 C14 H14A 119.7 ?
C14 C15 C16 117.1(4) ?
C14 C15 C17 121.9(4) ?
C16 C15 C17 121.0(4) ?
N11 C16 C15 124.0(4) ?
N11 C16 H16A 118.0 ?
C15 C16 H16A 118.0 ?
C15 C17 H17A 109.5 ?
C15 C17 H17B 109.5 ?
H17A C17 H17B 109.5 ?
C15 C17 H17C 109.5 ?
H17A C17 H17C 109.5 ?
H17B C17 H17C 109.5 ?
C26 N21 C22 118.1(3) ?
C26 N21 Fe1 127.0(3) ?
C22 N21 Fe1 114.4(2) ?
N21 C22 C23 121.6(4) ?
N21 C22 C12 114.7(3) ?
C23 C22 C12 123.7(4) ?
C22 C23 C24 119.5(4) ?
C22 C23 H23A 120.3 ?
C24 C23 H23A 120.3 ?
C23 C24 C25 119.4(4) ?
C23 C24 H24A 120.3 ?
C25 C24 H24A 120.3 ?
C26 C25 C24 117.7(4) ?
C26 C25 C27 120.4(4) ?
C24 C25 C27 121.9(4) ?
N21 C26 C25 123.7(4) ?
N21 C26 H26A 118.2 ?
C25 C26 H26A 118.2 ?
C25 C27 H27A 109.5 ?
C25 C27 H27B 109.5 ?
H27A C27 H27B 109.5 ?
C25 C27 H27C 109.5 ?
H27A C27 H27C 109.5 ?
H27B C27 H27C 109.5 ?
C36 N31 C32 118.3(3) ?
C36 N31 Fe1 127.5(3) ?
C32 N31 Fe1 114.2(3) ?
N31 C32 C33 121.6(4) ?
N31 C32 C42 115.1(3) ?
C33 C32 C42 123.2(4) ?
C34 C33 C32 118.6(4) ?
C34 C33 H33A 120.7 ?
C32 C33 H33A 120.7 ?
C35 C34 C33 120.7(4) ?
C35 C34 H34A 119.6 ?
C33 C34 H34A 119.6 ?
C34 C35 C36 117.0(4) ?
C34 C35 C37 121.7(4) ?
C36 C35 C37 121.4(4) ?
N31 C36 C35 123.7(4) ?
N31 C36 H36A 118.2 ?
C35 C36 H36A 118.2 ?
C35 C37 H37A 109.5 ?
C35 C37 H37B 109.5 ?
H37A C37 H37B 109.5 ?
C35 C37 H37C 109.5 ?
H37A C37 H37C 109.5 ?
H37B C37 H37C 109.5 ?
C46 N41 C42 118.3(4) ?
C46 N41 Fe1 127.7(3) ?
C42 N41 Fe1 114.0(3) ?
N41 C42 C43 121.4(4) ?
N41 C42 C32 114.4(4) ?
C43 C42 C32 124.2(4) ?
C42 C43 C44 119.5(4) ?
C42 C43 H43A 120.3 ?
C44 C43 H43A 120.3 ?
C43 C44 C45 119.7(4) ?
C43 C44 H44A 120.2 ?
C45 C44 H44A 120.2 ?
C46 C45 C44 118.0(4) ?
C46 C45 C47 120.3(4) ?
C44 C45 C47 121.7(4) ?
N41 C46 C45 123.0(4) ?
N41 C46 H46A 118.5 ?
C45 C46 H46A 118.5 ?
C45 C47 H47A 109.5 ?
C45 C47 H47B 109.5 ?
H47A C47 H47B 109.5 ?
C45 C47 H47C 109.5 ?
H47A C47 H47C 109.5 ?
H47B C47 H47C 109.5 ?
C56 N51 C52 117.5(4) ?
C56 N51 Fe1 127.3(3) ?
C52 N51 Fe1 115.1(3) ?
N51 C52 C53 122.0(4) ?
N51 C52 C62 113.3(4) ?
C53 C52 C62 124.7(4) ?
C52 C53 C54 119.7(4) ?
C52 C53 H53A 120.2 ?
C54 C53 H53A 120.2 ?
C53 C54 C55 120.2(4) ?
C53 C54 H54A 119.9 ?
C55 C54 H54A 119.9 ?
C54 C55 C56 116.7(4) ?
C54 C55 C57 123.4(4) ?
C56 C55 C57 119.9(4) ?
N51 C56 C55 124.0(4) ?
N51 C56 H56A 118.0 ?
C55 C56 H56A 118.0 ?
C55 C57 H57A 109.5 ?
C55 C57 H57B 109.5 ?
H57A C57 H57B 109.5 ?
C55 C57 H57C 109.5 ?
H57A C57 H57C 109.5 ?
H57B C57 H57C 109.5 ?
C66 N61 C62 118.1(4) ?
C66 N61 Fe1 127.4(3) ?
C62 N61 Fe1 114.5(3) ?
N61 C62 C63 122.0(4) ?
N61 C62 C52 114.7(3) ?
C63 C62 C52 123.3(4) ?
C62 C63 C64 119.1(4) ?
C62 C63 H63A 120.5 ?
C64 C63 H63A 120.5 ?
C65 C64 C63 119.8(4) ?
C65 C64 H64A 120.1 ?
C63 C64 H64A 120.1 ?
C64 C65 C66 117.5(4) ?
C64 C65 C67 121.1(4) ?
C66 C65 C67 121.4(4) ?
N61 C66 C65 123.4(4) ?
N61 C66 H66A 118.3 ?
C65 C66 H66A 118.3 ?
C65 C67 H67A 109.5 ?
C65 C67 H67B 109.5 ?
H67A C67 H67B 109.5 ?
C65 C67 H67C 109.5 ?
H67A C67 H67C 109.5 ?
H67B C67 H67C 109.5 ?
C72 N71 C76 115.9(2) ?
N71 C72 C73 123.0(2) ?
N71 C72 C82 115.89(19) ?
C73 C72 C82 121.07(19) ?
C72 C73 C74 119.1(2) ?
C72 C73 H73A 120.4 ?
C74 C73 H73A 120.4 ?
C75 C74 C73 119.6(4) ?
C75 C74 H74A 120.2 ?
C73 C74 H74A 120.2 ?
C76 C75 C74 117.0(4) ?
C76 C75 C77 121.0(5) ?
C74 C75 C77 121.9(5) ?
N71 C76 C75 125.2(5) ?
N71 C76 H76A 117.4 ?
C75 C76 H76A 117.4 ?
C75 C77 H77A 109.5 ?
C75 C77 H77B 109.5 ?
H77A C77 H77B 109.5 ?
C75 C77 H77C 109.5 ?
H77A C77 H77C 109.5 ?
H77B C77 H77C 109.5 ?
C86 N81 C82 117.9(4) ?
N81 C82 C83 121.9(4) ?
N81 C82 C72 116.3(4) ?
C83 C82 C72 121.8(4) ?
C84 C83 C82 119.0(5) ?
C84 C83 H83A 120.5 ?
C82 C83 H83A 120.5 ?
C83 C84 C85 120.6(4) ?
C83 C84 H84A 119.7 ?
C85 C84 H84A 119.7 ?
C86 C85 C84 115.8(4) ?
C86 C85 C87 120.6(4) ?
C84 C85 C87 123.6(4) ?
N81 C86 C85 124.8(4) ?
N81 C86 H86A 117.6 ?
C85 C86 H86A 117.6 ?
C85 C87 H87A 109.5 ?
C85 C87 H87B 109.5 ?
H87A C87 H87B 109.5 ?
C85 C87 H87C 109.5 ?
H87A C87 H87C 109.5 ?
H87B C87 H87C 109.5 ?
O12 Cl1 O14 108.9(2) ?
O12 Cl1 O13 109.0(2) ?
O14 Cl1 O13 109.7(2) ?
O12 Cl1 O11 109.5(3) ?
O14 Cl1 O11 109.8(2) ?
O13 Cl1 O11 109.9(2) ?
O22 Cl2 O23 109.5 ?
O22 Cl2 O21 109.4 ?
O23 Cl2 O21 109.4 ?
O22 Cl2 O24 109.5 ?
O23 Cl2 O24 109.5 ?
O21 Cl2 O24 109.4 ?
O32 Cl3 O31 109.4 ?
O32 Cl3 O33 109.5 ?
O31 Cl3 O33 109.4 ?
O32 Cl3 O34 109.5 ?
O31 Cl3 O34 109.4 ?
O33 Cl3 O34 109.5 ?

loop_
_geom_bond_atom_site_label_1
_geom_bond_atom_site_label_2
_geom_bond_distance
_geom_bond_publ_flag
Fe1 N51 1.972(4) yes
Fe1 N61 1.973(3) yes
Fe1 N21 1.983(3) yes
Fe1 N41 1.987(4) yes
Fe1 N11 1.991(3) yes
Fe1 N31 1.995(3) yes
N11 C12 1.355(5) ?
N11 C16 1.358(5) ?
C12 C13 1.397(6) ?
C12 C22 1.474(5) ?
C13 C14 1.387(6) ?
C13 H13A 0.9500 ?
C14 C15 1.377(6) ?
C14 H14A 0.9500 ?
C15 C16 1.401(6) ?
C15 C17 1.512(6) ?
C16 H16A 0.9500 ?
C17 H17A 0.9800 ?
C17 H17B 0.9800 ?
C17 H17C 0.9800 ?
N21 C26 1.351(5) ?
N21 C22 1.361(5) ?
C22 C23 1.388(6) ?
C23 C24 1.391(6) ?
C23 H23A 0.9500 ?
C24 C25 1.399(6) ?
C24 H24A 0.9500 ?
C25 C26 1.384(6) ?
C25 C27 1.519(6) ?
C26 H26A 0.9500 ?
C27 H27A 0.9800 ?
C27 H27B 0.9800 ?
C27 H27C 0.9800 ?
N31 C36 1.344(5) ?
N31 C32 1.352(5) ?
C32 C33 1.401(6) ?
C32 C42 1.470(6) ?
C33 C34 1.386(6) ?
C33 H33A 0.9500 ?
C34 C35 1.380(6) ?
C34 H34A 0.9500 ?
C35 C36 1.402(6) ?
C35 C37 1.511(6) ?
C36 H36A 0.9500 ?
C37 H37A 0.9800 ?
C37 H37B 0.9800 ?
C37 H37C 0.9800 ?
N41 C46 1.353(5) ?
N41 C42 1.369(5) ?
C42 C43 1.385(6) ?
C43 C44 1.388(6) ?
C43 H43A 0.9500 ?
C44 C45 1.393(6) ?
C44 H44A 0.9500 ?
C45 C46 1.387(6) ?
C45 C47 1.523(6) ?
C46 H46A 0.9500 ?
C47 H47A 0.9800 ?
C47 H47B 0.9800 ?
C47 H47C 0.9800 ?
N51 C56 1.360(5) ?
N51 C52 1.363(5) ?
C52 C53 1.385(6) ?
C52 C62 1.474(6) ?
C53 C54 1.385(6) ?
C53 H53A 0.9500 ?
C54 C55 1.395(6) ?
C54 H54A 0.9500 ?
C55 C56 1.404(6) ?
C55 C57 1.489(6) ?
C56 H56A 0.9500 ?
C57 H57A 0.9800 ?
C57 H57B 0.9800 ?
C57 H57C 0.9800 ?
N61 C66 1.347(5) ?
N61 C62 1.358(5) ?
C62 C63 1.385(6) ?
C63 C64 1.390(6) ?
C63 H63A 0.9500 ?
C64 C65 1.389(7) ?
C64 H64A 0.9500 ?
C65 C66 1.394(6) ?
C65 C67 1.493(5) ?
C66 H66A 0.9500 ?
C67 H67A 0.9800 ?
C67 H67B 0.9800 ?
C67 H67C 0.9800 ?
N71 C72 1.349(3) ?
N71 C76 1.358(6) ?
C72 C73 1.384(3) ?
C72 C82 1.512(5) ?
C73 C74 1.387(5) ?
C73 H73A 0.9500 ?
C74 C75 1.383(7) ?
C74 H74A 0.9500 ?
C75 C76 1.382(7) ?
C75 C77 1.527(7) ?
C76 H76A 0.9500 ?
C77 H77A 0.9800 ?
C77 H77B 0.9800 ?
C77 H77C 0.9800 ?
N81 C86 1.335(6) ?
N81 C82 1.343(6) ?
C82 C83 1.387(6) ?
C83 C84 1.377(7) ?
C83 H83A 0.9500 ?
C84 C85 1.393(7) ?
C84 H84A 0.9500 ?
C85 C86 1.392(6) ?
C85 C87 1.515(6) ?
C86 H86A 0.9500 ?
C87 H87A 0.9800 ?
C87 H87B 0.9800 ?
C87 H87C 0.9800 ?
Cl1 O12 1.431(4) ?
Cl1 O14 1.433(4) ?
Cl1 O13 1.435(3) ?
Cl1 O11 1.439(4) ?
Cl2 O22 1.4339 ?
Cl2 O23 1.4340 ?
Cl2 O21 1.4340 ?
Cl2 O24 1.4340 ?
Cl3 O32 1.4339 ?
Cl3 O31 1.4340 ?
Cl3 O33 1.4340 ?
Cl3 O34 1.4340 ?
